data_7004261
loop_
_publ_author_name
'Qi, Ruipeng'
'Liu, Bao'
'Xu, Xiaoping'
'Yang, Zijian'
'Yao, Yingming'
'Zhang, Yong'
'Shen, Qi'

_publ_section_title
;
 Synthesis, characterization and reactivity of heteroleptic rare earth
 metal bis(phenolate) complexes
;
_journal_issue 37
_journal_name_full 'Dalton Transactions'
_journal_page_first 5016
_journal_page_last 5024
_journal_paper_doi 10.1039/b804914a
_journal_year 2008
_chemical_formula_moiety 'C81 H114 La2 O9, 2(C7 H8)'
_chemical_formula_sum 'C95 H130 La2 O9'
_chemical_formula_weight 1693.81
_chemical_name_systematic
;
?
;
_space_group_IT_number 2
_symmetry_cell_setting triclinic
_symmetry_Int_Tables_number 2
_symmetry_space_group_name_Hall '-P 1'
_symmetry_space_group_name_H-M 'P -1'
_atom_sites_solution_hydrogens geom
_atom_sites_solution_primary direct
_atom_sites_solution_secondary difmap
_audit_creation_method SHELXL-97
_cell_angle_alpha 85.694(4)
_cell_angle_beta 80.533(4)
_cell_angle_gamma 83.864(4)
_cell_formula_units_Z 2
_cell_length_a 13.4810(8)
_cell_length_b 15.3116(11)
_cell_length_c 21.5012(15)
_cell_measurement_reflns_used 13716
_cell_measurement_temperature 193(2)
_cell_measurement_theta_max 25.3
_cell_measurement_theta_min 3.0
_cell_volume 4345.2(5)
_computing_cell_refinement CrystalClear
_computing_data_collection CrystalClear
_computing_data_reduction CrystalStructure
_computing_structure_refinement 'SHELXL-97 (Sheldrick, 1997)'
_computing_structure_solution 'SHELXS-97 (Sheldrick, 1990)'
_diffrn_ambient_temperature 193(2)
_diffrn_detector_area_resol_mean 7.31
_diffrn_measured_fraction_theta_full 0.994
_diffrn_measured_fraction_theta_max 0.994
_diffrn_measurement_device_type 'Rigaku Mercury'
_diffrn_measurement_method \w
_diffrn_radiation_monochromator graphite
_diffrn_radiation_source 'fine-focus sealed tube'
_diffrn_radiation_type MoK\a
_diffrn_radiation_wavelength 0.71070
_diffrn_reflns_av_R_equivalents 0.0953
_diffrn_reflns_av_sigmaI/netI 0.1089
_diffrn_reflns_limit_h_max 16
_diffrn_reflns_limit_h_min -14
_diffrn_reflns_limit_k_max 18
_diffrn_reflns_limit_k_min -18
_diffrn_reflns_limit_l_max 25
_diffrn_reflns_limit_l_min -23
_diffrn_reflns_number 43041
_diffrn_reflns_theta_full 25.35
_diffrn_reflns_theta_max 25.35
_diffrn_reflns_theta_min 3.05
_exptl_absorpt_coefficient_mu 1.025
_exptl_absorpt_correction_T_max 1.0000
_exptl_absorpt_correction_T_min 0.7100
_exptl_absorpt_correction_type multi-scan
_exptl_absorpt_process_details 'Jacobson, R. (1998) Private communication'
_exptl_crystal_colour colorless
_exptl_crystal_density_diffrn 1.295
_exptl_crystal_density_method 'not measured'
_exptl_crystal_description block
_exptl_crystal_F_000 1772
_exptl_crystal_size_max 0.25
_exptl_crystal_size_mid 0.23
_exptl_crystal_size_min 0.06
_refine_diff_density_max 1.413
_refine_diff_density_min -0.942
_refine_diff_density_rms 0.106
_refine_ls_extinction_method none
_refine_ls_goodness_of_fit_ref 1.120
_refine_ls_hydrogen_treatment mixed
_refine_ls_matrix_type full
_refine_ls_number_parameters 974
_refine_ls_number_reflns 15826
_refine_ls_number_restraints 16
_refine_ls_restrained_S_all 1.145
_refine_ls_R_factor_all 0.0895
_refine_ls_R_factor_gt 0.0638
_refine_ls_shift/su_max 0.000
_refine_ls_shift/su_mean 0.000
_refine_ls_structure_factor_coef Fsqd
_refine_ls_weighting_details 'calc w=1/[\s^2^(Fo^2^)+(0.0385P)^2^+7.5755P] where P=(Fo^2^+2Fc^2^)/3'
_refine_ls_weighting_scheme calc
_refine_ls_wR_factor_gt 0.1227
_refine_ls_wR_factor_ref 0.1347
_reflns_number_gt 12172
_reflns_number_total 15826
_reflns_threshold_expression >2sigma(I)
_cod_data_source_file b804914a.txt
_cod_data_source_block complex4
_cod_original_sg_symbol_Hall '-p 1'
_cod_original_sg_symbol_H-M 'p -1'
_cod_database_code 7004261

loop_
_symmetry_equiv_pos_as_xyz
'x, y, z'
'-x, -y, -z'

loop_
_atom_site_label
_atom_site_type_symbol
_atom_site_fract_x
_atom_site_fract_y
_atom_site_fract_z
_atom_site_U_iso_or_equiv
_atom_site_adp_type
_atom_site_occupancy
_atom_site_symmetry_multiplicity
_atom_site_calc_flag
_atom_site_refinement_flags
_atom_site_disorder_assembly
_atom_site_disorder_group
La1 La 0.11257(2) 0.30998(2) 0.171833(16) 0.02559(10) Uani 1 1 d . . .
La2 La 0.22061(2) 0.11005(2) 0.283679(16) 0.02765(11) Uani 1 1 d . . .
O1 O 0.1685(3) 0.4408(2) 0.16295(19) 0.0288(9) Uani 1 1 d . . .
O2 O -0.0487(3) 0.3567(2) 0.17333(18) 0.0289(9) Uani 1 1 d . . .
O3 O 0.2249(3) 0.1714(2) 0.17551(17) 0.0258(9) Uani 1 1 d . . .
O4 O 0.0981(3) 0.0212(3) 0.27466(19) 0.0329(10) Uani 1 1 d . . .
O5 O 0.1085(3) 0.2508(2) 0.28023(17) 0.0244(8) Uani 1 1 d . . .
O6 O 0.3690(3) 0.1595(3) 0.29737(19) 0.0318(9) Uani 1 1 d . . .
O7 O 0.1142(3) 0.3174(3) 0.0521(2) 0.0426(11) Uani 1 1 d . . .
O8 O 0.2242(4) 0.0537(3) 0.3991(2) 0.0561(13) Uani 1 1 d . . .
O9 O 0.3228(3) -0.0362(3) 0.2452(2) 0.0477(12) Uani 1 1 d . . .
C1 C 0.1508(4) 0.5286(3) 0.1559(3) 0.0239(12) Uani 1 1 d . . .
C2 C 0.2235(4) 0.5812(4) 0.1219(3) 0.0253(12) Uani 1 1 d . . .
C3 C 0.1969(5) 0.6717(4) 0.1153(3) 0.0316(14) Uani 1 1 d . . .
H3 H 0.2450 0.7072 0.0914 0.038 Uiso 1 1 calc R . .
C4 C 0.1050(4) 0.7126(4) 0.1414(3) 0.0338(14) Uani 1 1 d . . .
C5 C 0.0375(4) 0.6600(4) 0.1773(3) 0.0310(14) Uani 1 1 d . . .
H5 H -0.0249 0.6871 0.1976 0.037 Uiso 1 1 calc R . .
C6 C 0.0567(4) 0.5695(4) 0.1851(3) 0.0245(12) Uani 1 1 d . . .
C7 C -0.1265(4) 0.4201(4) 0.1753(3) 0.0260(13) Uani 1 1 d . . .
C8 C -0.2180(4) 0.4066(4) 0.1544(3) 0.0286(13) Uani 1 1 d . . .
C9 C -0.2920(4) 0.4771(4) 0.1556(3) 0.0362(15) Uani 1 1 d . . .
H9 H -0.3527 0.4693 0.1406 0.043 Uiso 1 1 calc R . .
C10 C -0.2826(4) 0.5586(4) 0.1776(3) 0.0398(16) Uani 1 1 d . . .
C11 C -0.1944(4) 0.5681(4) 0.2005(3) 0.0359(15) Uani 1 1 d . . .
H11 H -0.1871 0.6221 0.2175 0.043 Uiso 1 1 calc R . .
C12 C -0.1163(4) 0.5010(4) 0.1992(3) 0.0266(13) Uani 1 1 d . . .
C13 C -0.0217(4) 0.5170(4) 0.2263(3) 0.0272(13) Uani 1 1 d . . .
H13A H -0.0442 0.5474 0.2659 0.033 Uiso 1 1 calc R . .
H13B H 0.0123 0.4589 0.2377 0.033 Uiso 1 1 calc R . .
C14 C 0.3281(4) 0.5416(4) 0.0908(3) 0.0354(15) Uani 1 1 d . . .
C15 C 0.3981(5) 0.6127(5) 0.0629(4) 0.0512(19) Uani 1 1 d . . .
H15A H 0.3696 0.6472 0.0286 0.077 Uiso 1 1 calc R . .
H15B H 0.4650 0.5846 0.0463 0.077 Uiso 1 1 calc R . .
H15C H 0.4042 0.6516 0.0960 0.077 Uiso 1 1 calc R . .
C16 C 0.3162(5) 0.4860(4) 0.0372(3) 0.0411(16) Uani 1 1 d . . .
H16A H 0.2777 0.4365 0.0542 0.062 Uiso 1 1 calc R . .
H16B H 0.3831 0.4636 0.0159 0.062 Uiso 1 1 calc R . .
H16C H 0.2803 0.5222 0.0068 0.062 Uiso 1 1 calc R . .
C17 C 0.3829(5) 0.4849(4) 0.1399(3) 0.0448(17) Uani 1 1 d . . .
H17A H 0.3875 0.5206 0.1752 0.067 Uiso 1 1 calc R . .
H17B H 0.4511 0.4638 0.1200 0.067 Uiso 1 1 calc R . .
H17C H 0.3450 0.4346 0.1558 0.067 Uiso 1 1 calc R . .
C18 C 0.0815(6) 0.8109(4) 0.1315(4) 0.0517(19) Uani 1 1 d . . .
H18A H 0.0328 0.8231 0.1020 0.078 Uiso 1 1 calc R . .
H18B H 0.1437 0.8376 0.1140 0.078 Uiso 1 1 calc R . .
H18C H 0.0526 0.8356 0.1720 0.078 Uiso 1 1 calc R . .
C19 C -0.2360(4) 0.3177(4) 0.1329(3) 0.0357(15) Uani 1 1 d . . .
C20 C -0.3431(5) 0.3169(5) 0.1176(4) 0.0494(18) Uani 1 1 d . . .
H20A H -0.3924 0.3266 0.1559 0.074 Uiso 1 1 calc R . .
H20B H -0.3501 0.2599 0.1018 0.074 Uiso 1 1 calc R . .
H20C H -0.3552 0.3638 0.0853 0.074 Uiso 1 1 calc R . .
C21 C -0.2244(5) 0.2454(4) 0.1861(3) 0.0391(16) Uani 1 1 d . . .
H21A H -0.1573 0.2443 0.1982 0.059 Uiso 1 1 calc R . .
H21B H -0.2321 0.1881 0.1709 0.059 Uiso 1 1 calc R . .
H21C H -0.2763 0.2579 0.2227 0.059 Uiso 1 1 calc R . .
C22 C -0.1615(5) 0.2940(5) 0.0735(3) 0.0457(17) Uani 1 1 d . . .
H22A H -0.1709 0.3388 0.0394 0.069 Uiso 1 1 calc R . .
H22B H -0.1737 0.2365 0.0607 0.069 Uiso 1 1 calc R . .
H22C H -0.0922 0.2915 0.0824 0.069 Uiso 1 1 calc R . .
C23 C -0.3673(5) 0.6315(5) 0.1796(4) 0.066(2) Uani 1 1 d . . .
H23A H -0.3979 0.6329 0.1412 0.098 Uiso 1 1 calc R . .
H23B H -0.3406 0.6879 0.1822 0.098 Uiso 1 1 calc R . .
H23C H -0.4185 0.6210 0.2167 0.098 Uiso 1 1 calc R . .
C24 C 0.2212(4) 0.1225(3) 0.1254(3) 0.0241(12) Uani 1 1 d . . .
C25 C 0.3052(4) 0.1105(4) 0.0768(3) 0.0287(13) Uani 1 1 d . . .
C26 C 0.2979(5) 0.0535(4) 0.0309(3) 0.0355(15) Uani 1 1 d . . .
H26 H 0.3547 0.0426 -0.0010 0.043 Uiso 1 1 calc R . .
C27 C 0.2118(5) 0.0115(4) 0.0289(3) 0.0368(15) Uani 1 1 d . . .
C28 C 0.1273(5) 0.0307(4) 0.0748(3) 0.0364(15) Uani 1 1 d . . .
H28 H 0.0666 0.0050 0.0735 0.044 Uiso 1 1 calc R . .
C29 C 0.1307(4) 0.0866(4) 0.1220(3) 0.0288(13) Uani 1 1 d . . .
C30 C 0.0198(4) -0.0109(4) 0.2555(3) 0.0295(13) Uani 1 1 d . . .
C31 C -0.0269(4) -0.0847(4) 0.2863(3) 0.0341(14) Uani 1 1 d . . .
C32 C -0.1077(5) -0.1121(4) 0.2620(3) 0.0405(16) Uani 1 1 d . . .
H32 H -0.1399 -0.1608 0.2829 0.049 Uiso 1 1 calc R . .
C33 C -0.1434(4) -0.0715(4) 0.2088(3) 0.0380(16) Uani 1 1 d . . .
C34 C -0.0971(4) 0.0001(4) 0.1802(3) 0.0345(14) Uani 1 1 d . . .
H34 H -0.1212 0.0298 0.1444 0.041 Uiso 1 1 calc R . .
C35 C -0.0163(4) 0.0306(4) 0.2019(3) 0.0307(14) Uani 1 1 d . . .
C36 C 0.0339(4) 0.1083(4) 0.1684(3) 0.0300(13) Uani 1 1 d . . .
H36A H 0.0498 0.1452 0.2006 0.036 Uiso 1 1 calc R . .
H36B H -0.0152 0.1442 0.1451 0.036 Uiso 1 1 calc R . .
C37 C 0.4032(4) 0.1544(4) 0.0752(3) 0.0311(14) Uani 1 1 d . . .
C38 C 0.4726(5) 0.1463(5) 0.0111(3) 0.054(2) Uani 1 1 d . . .
H38A H 0.4960 0.0842 0.0050 0.081 Uiso 1 1 calc R . .
H38B H 0.5310 0.1797 0.0103 0.081 Uiso 1 1 calc R . .
H38C H 0.4352 0.1697 -0.0229 0.081 Uiso 1 1 calc R . .
C39 C 0.4610(5) 0.1127(5) 0.1264(4) 0.058(2) Uani 1 1 d . . .
H39A H 0.4197 0.1213 0.1679 0.087 Uiso 1 1 calc R . .
H39B H 0.5240 0.1403 0.1240 0.087 Uiso 1 1 calc R . .
H39C H 0.4766 0.0496 0.1206 0.087 Uiso 1 1 calc R . .
C40 C 0.3804(5) 0.2536(4) 0.0833(4) 0.055(2) Uani 1 1 d . . .
H40A H 0.3342 0.2788 0.0545 0.082 Uiso 1 1 calc R . .
H40B H 0.4435 0.2819 0.0737 0.082 Uiso 1 1 calc R . .
H40C H 0.3490 0.2636 0.1270 0.082 Uiso 1 1 calc R . .
C41 C 0.2103(6) -0.0543(5) -0.0200(4) 0.062(2) Uani 1 1 d . . .
H41A H 0.2320 -0.1134 -0.0035 0.093 Uiso 1 1 calc R . .
H41B H 0.2562 -0.0389 -0.0586 0.093 Uiso 1 1 calc R . .
H41C H 0.1416 -0.0532 -0.0296 0.093 Uiso 1 1 calc R . .
C42 C 0.0083(5) -0.1343(4) 0.3446(3) 0.0441(17) Uani 1 1 d . . .
C43 C -0.0528(6) -0.2120(5) 0.3702(4) 0.064(2) Uani 1 1 d . . .
H43A H -0.0268 -0.2408 0.4073 0.096 Uiso 1 1 calc R . .
H43B H -0.0466 -0.2544 0.3374 0.096 Uiso 1 1 calc R . .
H43C H -0.1241 -0.1905 0.3820 0.096 Uiso 1 1 calc R . .
C44 C -0.0006(6) -0.0728(5) 0.3978(4) 0.057(2) Uani 1 1 d . . .
H44A H 0.0411 -0.0242 0.3840 0.086 Uiso 1 1 calc R . .
H44B H 0.0226 -0.1052 0.4346 0.086 Uiso 1 1 calc R . .
H44C H -0.0713 -0.0493 0.4091 0.086 Uiso 1 1 calc R . .
C45 C 0.1191(5) -0.1732(5) 0.3273(4) 0.054(2) Uani 1 1 d . . .
H45A H 0.1621 -0.1253 0.3140 0.081 Uiso 1 1 calc R . .
H45B H 0.1244 -0.2124 0.2926 0.081 Uiso 1 1 calc R . .
H45C H 0.1410 -0.2064 0.3641 0.081 Uiso 1 1 calc R . .
C46 C -0.2274(5) -0.1071(5) 0.1826(4) 0.053(2) Uani 1 1 d . . .
H46A H -0.2756 -0.0582 0.1715 0.080 Uiso 1 1 calc R . .
H46B H -0.2621 -0.1473 0.2145 0.080 Uiso 1 1 calc R . .
H46C H -0.1989 -0.1389 0.1448 0.080 Uiso 1 1 calc R . .
C47 C 0.1146(4) 0.2874(4) 0.3356(3) 0.0246(12) Uani 1 1 d . . .
C48 C 0.0344(4) 0.2901(4) 0.3876(3) 0.0281(13) Uani 1 1 d . . .
C49 C 0.0515(5) 0.3235(4) 0.4422(3) 0.0389(16) Uani 1 1 d . . .
H49 H -0.0013 0.3246 0.4774 0.047 Uiso 1 1 calc R . .
C50 C 0.1416(5) 0.3558(5) 0.4486(3) 0.0397(16) Uani 1 1 d . . .
C51 C 0.2177(5) 0.3541(4) 0.3969(3) 0.0373(15) Uani 1 1 d . . .
H51 H 0.2801 0.3755 0.4003 0.045 Uiso 1 1 calc R . .
C52 C 0.2053(4) 0.3222(4) 0.3403(3) 0.0282(13) Uani 1 1 d . . .
C53 C 0.4295(4) 0.2213(4) 0.3048(3) 0.0284(13) Uani 1 1 d . . .
C54 C 0.5282(4) 0.2000(4) 0.3197(3) 0.0302(13) Uani 1 1 d . . .
C55 C 0.5841(4) 0.2707(4) 0.3271(3) 0.0340(14) Uani 1 1 d . . .
H55 H 0.6501 0.2572 0.3374 0.041 Uiso 1 1 calc R . .
C56 C 0.5482(4) 0.3581(4) 0.3203(3) 0.0351(15) Uani 1 1 d . . .
C57 C 0.4522(4) 0.3769(4) 0.3040(3) 0.0338(14) Uani 1 1 d . . .
H57 H 0.4263 0.4365 0.2974 0.041 Uiso 1 1 calc R . .
C58 C 0.3936(4) 0.3103(4) 0.2970(3) 0.0287(13) Uani 1 1 d . . .
C59 C 0.2875(4) 0.3326(4) 0.2832(3) 0.0277(13) Uani 1 1 d . . .
H59A H 0.2764 0.2944 0.2503 0.033 Uiso 1 1 calc R . .
H59B H 0.2809 0.3942 0.2657 0.033 Uiso 1 1 calc R . .
C60 C -0.0693(4) 0.2581(4) 0.3835(3) 0.0335(14) Uani 1 1 d . . .
C61 C -0.1434(5) 0.2700(6) 0.4446(3) 0.056(2) Uani 1 1 d . . .
H61A H -0.2073 0.2475 0.4406 0.085 Uiso 1 1 calc R . .
H61B H -0.1556 0.3327 0.4528 0.085 Uiso 1 1 calc R . .
H61C H -0.1150 0.2376 0.4797 0.085 Uiso 1 1 calc R . .
C62 C -0.0567(5) 0.1600(5) 0.3722(4) 0.056(2) Uani 1 1 d . . .
H62A H -0.1233 0.1387 0.3746 0.084 Uiso 1 1 calc R . .
H62B H -0.0213 0.1278 0.4045 0.084 Uiso 1 1 calc R . .
H62C H -0.0174 0.1505 0.3303 0.084 Uiso 1 1 calc R . .
C63 C -0.1151(5) 0.3110(6) 0.3306(3) 0.056(2) Uani 1 1 d . . .
H63A H -0.0697 0.3031 0.2905 0.084 Uiso 1 1 calc R . .
H63B H -0.1245 0.3735 0.3395 0.084 Uiso 1 1 calc R . .
H63C H -0.1807 0.2906 0.3279 0.084 Uiso 1 1 calc R . .
C64 C 0.1546(6) 0.3927(6) 0.5096(3) 0.066(2) Uani 1 1 d . . .
H64A H 0.1676 0.3443 0.5405 0.099 Uiso 1 1 calc R . .
H64B H 0.0928 0.4290 0.5261 0.099 Uiso 1 1 calc R . .
H64C H 0.2116 0.4288 0.5018 0.099 Uiso 1 1 calc R . .
C65 C 0.5748(4) 0.1046(4) 0.3271(3) 0.0329(14) Uani 1 1 d . . .
C66 C 0.6826(5) 0.0971(5) 0.3427(3) 0.0448(17) Uani 1 1 d . . .
H66A H 0.7102 0.0352 0.3434 0.067 Uiso 1 1 calc R . .
H66B H 0.6812 0.1200 0.3842 0.067 Uiso 1 1 calc R . .
H66C H 0.7252 0.1313 0.3106 0.067 Uiso 1 1 calc R . .
C67 C 0.5797(5) 0.0594(4) 0.2657(3) 0.0423(16) Uani 1 1 d . . .
H67A H 0.5124 0.0651 0.2533 0.063 Uiso 1 1 calc R . .
H67B H 0.6029 -0.0030 0.2719 0.063 Uiso 1 1 calc R . .
H67C H 0.6269 0.0871 0.2324 0.063 Uiso 1 1 calc R . .
C68 C 0.5104(5) 0.0559(4) 0.3816(3) 0.0438(17) Uani 1 1 d . . .
H68A H 0.4411 0.0576 0.3728 0.066 Uiso 1 1 calc R . .
H68B H 0.5099 0.0844 0.4210 0.066 Uiso 1 1 calc R . .
H68C H 0.5390 -0.0055 0.3859 0.066 Uiso 1 1 calc R . .
C69 C 0.6122(5) 0.4305(4) 0.3283(4) 0.0462(18) Uani 1 1 d . . .
H69A H 0.6403 0.4184 0.3677 0.069 Uiso 1 1 calc R . .
H69B H 0.5704 0.4869 0.3300 0.069 Uiso 1 1 calc R . .
H69C H 0.6674 0.4330 0.2926 0.069 Uiso 1 1 calc R . .
C70 C 0.1317(8) 0.2571(5) 0.0031(4) 0.079(3) Uani 1 1 d D . .
H70A H 0.0790 0.2155 0.0101 0.094 Uiso 1 1 calc R . .
H70B H 0.1984 0.2229 0.0029 0.094 Uiso 1 1 calc R . .
C71 C 0.1289(12) 0.3082(6) -0.0573(4) 0.136(6) Uani 1 1 d D . .
H71A H 0.0921 0.2787 -0.0847 0.164 Uiso 1 1 calc R . .
H71B H 0.1982 0.3147 -0.0797 0.164 Uiso 1 1 calc R . .
C72 C 0.0753(9) 0.3956(6) -0.0411(4) 0.088(3) Uani 1 1 d . . .
H72A H 0.1128 0.4432 -0.0645 0.106 Uiso 1 1 calc R . .
H72B H 0.0066 0.4011 -0.0524 0.106 Uiso 1 1 calc R . .
C73 C 0.0696(5) 0.4020(4) 0.0276(3) 0.0346(14) Uani 1 1 d . . .
H73A H 0.1075 0.4505 0.0361 0.041 Uiso 1 1 calc R . .
H73B H -0.0016 0.4134 0.0479 0.041 Uiso 1 1 calc R . .
C74 C 0.2297(8) 0.1131(6) 0.4481(4) 0.079(3) Uani 1 1 d . . .
H74A H 0.1616 0.1414 0.4639 0.094 Uiso 1 1 calc R . .
H74B H 0.2741 0.1596 0.4311 0.094 Uiso 1 1 calc R . .
C75 C 0.2714(7) 0.0592(7) 0.5000(4) 0.079(3) Uani 1 1 d . . .
H75A H 0.3446 0.0644 0.4972 0.095 Uiso 1 1 calc R . .
H75B H 0.2364 0.0776 0.5418 0.095 Uiso 1 1 calc R . .
C76 C 0.2531(10) -0.0310(7) 0.4903(4) 0.101(4) Uani 1 1 d D . .
H76A H 0.1879 -0.0455 0.5153 0.121 Uiso 1 1 calc R . .
H76B H 0.3076 -0.0732 0.5036 0.121 Uiso 1 1 calc R . .
C77 C 0.2509(9) -0.0356(6) 0.4222(4) 0.090(3) Uani 1 1 d D . .
H77A H 0.3179 -0.0584 0.4001 0.109 Uiso 1 1 calc R . .
H77B H 0.2001 -0.0746 0.4154 0.109 Uiso 1 1 calc R . .
C78 C 0.3949(6) -0.0983(5) 0.2724(4) 0.060(2) Uani 1 1 d . . .
H78A H 0.3596 -0.1418 0.3020 0.072 Uiso 1 1 calc R . .
H78B H 0.4370 -0.0674 0.2955 0.072 Uiso 1 1 calc R . .
C79 C 0.4581(6) -0.1424(6) 0.2183(5) 0.073(3) Uani 1 1 d . . .
H79A H 0.4892 -0.2008 0.2318 0.088 Uiso 1 1 calc R . .
H79B H 0.5119 -0.1060 0.1973 0.088 Uiso 1 1 calc R . .
C80 C 0.3806(8) -0.1507(7) 0.1754(5) 0.103(4) Uani 1 1 d . . .
H80A H 0.4112 -0.1426 0.1304 0.124 Uiso 1 1 calc R . .
H80B H 0.3548 -0.2094 0.1825 0.124 Uiso 1 1 calc R . .
C81 C 0.2986(6) -0.0813(5) 0.1918(4) 0.056(2) Uani 1 1 d . . .
H81A H 0.2335 -0.1072 0.2042 0.067 Uiso 1 1 calc R . .
H81B H 0.2930 -0.0390 0.1552 0.067 Uiso 1 1 calc R . .
C82 C 0.2040(5) 0.5900(5) 0.3507(4) 0.0460(17) Uani 1 1 d . . .
C83 C 0.2614(6) 0.6090(5) 0.2932(4) 0.055(2) Uani 1 1 d . . .
H83 H 0.2354 0.6014 0.2557 0.066 Uiso 1 1 calc R . .
C84 C 0.3536(6) 0.6383(6) 0.2884(5) 0.072(3) Uani 1 1 d . . .
H84 H 0.3915 0.6494 0.2478 0.087 Uiso 1 1 calc R . .
C85 C 0.3924(8) 0.6518(6) 0.3404(7) 0.093(4) Uani 1 1 d . . .
H85 H 0.4566 0.6736 0.3369 0.112 Uiso 1 1 calc R . .
C86 C 0.3376(10) 0.6336(7) 0.3982(6) 0.104(4) Uani 1 1 d . . .
H86 H 0.3644 0.6428 0.4351 0.125 Uiso 1 1 calc R . .
C87 C 0.2437(7) 0.6020(6) 0.4044(4) 0.071(2) Uani 1 1 d . . .
H87 H 0.2070 0.5887 0.4450 0.086 Uiso 1 1 calc R . .
C88 C 0.1016(6) 0.5585(6) 0.3559(4) 0.073(3) Uani 1 1 d . . .
H88A H 0.0723 0.5506 0.4006 0.109 Uiso 1 1 calc R . .
H88B H 0.1073 0.5023 0.3361 0.109 Uiso 1 1 calc R . .
H88C H 0.0578 0.6020 0.3346 0.109 Uiso 1 1 calc R . .
C89A C 0.5736(16) 0.7072(12) 0.4521(9) 0.100(7) Uiso 0.55 1 d PD . .
C89B C 0.5845(15) 0.6490(13) 0.4593(9) 0.069(5) Uiso 0.45 1 d PD . .
C90A C 0.5780(17) 0.7930(13) 0.4255(10) 0.082(5) Uiso 0.55 1 d PD . .
C90B C 0.535(2) 0.7245(16) 0.4876(15) 0.108(9) Uiso 0.45 1 d PD . .
C91A C 0.6339(13) 0.7992(10) 0.3638(8) 0.063(4) Uiso 0.55 1 d PD . .
C91B C 0.545(2) 0.8021(19) 0.4503(14) 0.119(11) Uiso 0.45 1 d PD . .
C92A C 0.6840(16) 0.7257(11) 0.3314(10) 0.090(7) Uiso 0.55 1 d PD . .
C92B C 0.607(3) 0.791(2) 0.3919(16) 0.124(11) Uiso 0.45 1 d PD . .
C93A C 0.6756(14) 0.6419(11) 0.3627(8) 0.080(5) Uiso 0.55 1 d PD . .
C93B C 0.663(2) 0.7217(16) 0.3597(14) 0.109(10) Uiso 0.45 1 d PD . .
C94A C 0.6185(13) 0.6314(11) 0.4229(9) 0.064(5) Uiso 0.55 1 d PD . .
C94B C 0.6408(17) 0.6473(14) 0.3986(11) 0.068(6) Uiso 0.45 1 d PD . .
C95A C 0.5202(17) 0.6915(16) 0.5198(10) 0.110(8) Uiso 0.55 1 d PD . .
C95B C 0.566(2) 0.5669(16) 0.5006(12) 0.118(9) Uiso 0.45 1 d PD . .

loop_
_atom_site_aniso_label
_atom_site_aniso_U_11
_atom_site_aniso_U_22
_atom_site_aniso_U_33
_atom_site_aniso_U_23
_atom_site_aniso_U_13
_atom_site_aniso_U_12
La1 0.02461(18) 0.02106(19) 0.0310(2) 0.00200(14) -0.00799(15) 0.00133(14)
La2 0.02492(18) 0.02306(19) 0.0361(2) 0.00384(15) -0.01124(15) -0.00156(15)
O1 0.025(2) 0.019(2) 0.042(2) -0.0011(17) -0.0054(18) 0.0023(17)
O2 0.026(2) 0.025(2) 0.036(2) -0.0002(17) -0.0090(18) 0.0028(17)
O3 0.025(2) 0.021(2) 0.031(2) -0.0040(17) -0.0072(17) 0.0019(17)
O4 0.031(2) 0.027(2) 0.042(3) 0.0027(18) -0.0088(19) -0.0060(18)
O5 0.0214(19) 0.028(2) 0.025(2) -0.0038(17) -0.0048(16) -0.0036(17)
O6 0.027(2) 0.031(2) 0.041(2) -0.0013(18) -0.0134(18) -0.0048(18)
O7 0.053(3) 0.035(3) 0.037(3) -0.005(2) -0.010(2) 0.013(2)
O8 0.066(3) 0.061(3) 0.045(3) 0.015(3) -0.023(3) -0.018(3)
O9 0.044(3) 0.039(3) 0.062(3) -0.001(2) -0.016(2) 0.002(2)
C1 0.026(3) 0.020(3) 0.027(3) 0.000(2) -0.009(2) 0.001(2)
C2 0.023(3) 0.023(3) 0.029(3) -0.002(2) -0.006(2) 0.001(2)
C3 0.037(3) 0.025(3) 0.031(3) 0.000(3) -0.002(3) -0.003(3)
C4 0.034(3) 0.021(3) 0.045(4) -0.003(3) -0.005(3) 0.002(3)
C5 0.023(3) 0.029(3) 0.039(4) -0.007(3) -0.002(3) 0.004(3)
C6 0.024(3) 0.026(3) 0.024(3) -0.004(2) -0.007(2) 0.000(2)
C7 0.027(3) 0.028(3) 0.023(3) 0.002(2) -0.005(2) 0.000(3)
C8 0.025(3) 0.031(3) 0.032(3) 0.003(3) -0.007(3) -0.006(3)
C9 0.023(3) 0.038(4) 0.048(4) -0.003(3) -0.012(3) 0.003(3)
C10 0.024(3) 0.043(4) 0.051(4) -0.003(3) -0.009(3) 0.008(3)
C11 0.035(3) 0.023(3) 0.047(4) -0.004(3) -0.001(3) 0.002(3)
C12 0.021(3) 0.029(3) 0.028(3) 0.004(2) -0.002(2) -0.002(2)
C13 0.027(3) 0.028(3) 0.026(3) 0.000(2) -0.004(2) -0.003(3)
C14 0.029(3) 0.030(3) 0.044(4) -0.003(3) 0.002(3) -0.002(3)
C15 0.035(4) 0.045(4) 0.066(5) 0.000(4) 0.012(4) -0.005(3)
C16 0.038(4) 0.039(4) 0.040(4) 0.000(3) 0.007(3) -0.001(3)
C17 0.026(3) 0.045(4) 0.063(5) -0.002(3) -0.011(3) 0.002(3)
C18 0.057(5) 0.028(4) 0.063(5) 0.000(3) 0.005(4) 0.003(3)
C19 0.028(3) 0.039(4) 0.041(4) -0.001(3) -0.006(3) -0.007(3)
C20 0.038(4) 0.047(4) 0.069(5) -0.007(4) -0.020(4) -0.009(3)
C21 0.033(3) 0.030(4) 0.055(4) 0.000(3) -0.008(3) -0.008(3)
C22 0.047(4) 0.048(4) 0.046(4) -0.013(3) -0.013(3) -0.009(3)
C23 0.042(4) 0.046(5) 0.111(7) -0.023(5) -0.024(4) 0.019(4)
C24 0.029(3) 0.013(3) 0.031(3) -0.006(2) -0.009(3) 0.006(2)
C25 0.034(3) 0.019(3) 0.031(3) -0.003(2) -0.005(3) 0.005(3)
C26 0.040(4) 0.027(3) 0.036(4) -0.006(3) -0.001(3) 0.005(3)
C27 0.050(4) 0.028(3) 0.033(4) -0.007(3) -0.009(3) -0.003(3)
C28 0.047(4) 0.027(3) 0.039(4) -0.001(3) -0.015(3) -0.007(3)
C29 0.033(3) 0.019(3) 0.033(3) 0.003(2) -0.006(3) 0.001(3)
C30 0.022(3) 0.022(3) 0.046(4) -0.004(3) -0.007(3) -0.005(2)
C31 0.032(3) 0.023(3) 0.047(4) -0.001(3) -0.003(3) -0.003(3)
C32 0.033(3) 0.025(3) 0.060(5) 0.001(3) 0.007(3) -0.008(3)
C33 0.025(3) 0.031(4) 0.059(5) -0.010(3) -0.005(3) -0.007(3)
C34 0.026(3) 0.029(3) 0.049(4) -0.005(3) -0.010(3) 0.002(3)
C35 0.027(3) 0.020(3) 0.045(4) -0.005(3) -0.004(3) -0.002(3)
C36 0.020(3) 0.029(3) 0.042(4) -0.004(3) -0.009(3) -0.002(3)
C37 0.029(3) 0.021(3) 0.041(4) -0.002(3) 0.002(3) -0.003(3)
C38 0.048(4) 0.058(5) 0.053(5) -0.010(4) 0.007(4) -0.011(4)
C39 0.041(4) 0.064(5) 0.068(5) 0.015(4) -0.014(4) -0.006(4)
C40 0.042(4) 0.032(4) 0.086(6) -0.010(4) 0.001(4) 0.000(3)
C41 0.081(6) 0.058(5) 0.050(5) -0.024(4) -0.008(4) -0.008(4)
C42 0.043(4) 0.033(4) 0.054(4) 0.009(3) -0.002(3) -0.009(3)
C43 0.066(5) 0.044(5) 0.084(6) 0.034(4) -0.020(5) -0.024(4)
C44 0.062(5) 0.045(4) 0.062(5) 0.013(4) -0.007(4) -0.009(4)
C45 0.045(4) 0.039(4) 0.078(6) 0.012(4) -0.015(4) 0.001(3)
C46 0.035(4) 0.046(4) 0.083(6) -0.015(4) -0.009(4) -0.015(3)
C47 0.026(3) 0.020(3) 0.029(3) -0.001(2) -0.011(2) 0.003(2)
C48 0.024(3) 0.032(3) 0.029(3) 0.000(3) -0.006(3) -0.001(3)
C49 0.031(3) 0.053(4) 0.032(4) -0.004(3) -0.001(3) -0.004(3)
C50 0.039(4) 0.053(4) 0.031(4) -0.010(3) -0.007(3) -0.014(3)
C51 0.031(3) 0.041(4) 0.044(4) -0.004(3) -0.014(3) -0.008(3)
C52 0.028(3) 0.028(3) 0.027(3) -0.002(3) -0.004(3) 0.002(3)
C53 0.025(3) 0.028(3) 0.033(3) 0.003(3) -0.009(3) -0.003(3)
C54 0.025(3) 0.031(3) 0.033(3) 0.001(3) -0.002(3) 0.000(3)
C55 0.019(3) 0.043(4) 0.039(4) -0.004(3) -0.007(3) 0.004(3)
C56 0.029(3) 0.033(4) 0.043(4) -0.005(3) -0.005(3) -0.003(3)
C57 0.029(3) 0.027(3) 0.044(4) -0.008(3) -0.005(3) 0.004(3)
C58 0.021(3) 0.036(4) 0.031(3) -0.001(3) -0.008(2) -0.003(3)
C59 0.026(3) 0.027(3) 0.030(3) 0.001(3) -0.005(3) -0.003(3)
C60 0.021(3) 0.049(4) 0.031(3) -0.002(3) -0.004(3) -0.005(3)
C61 0.035(4) 0.089(6) 0.047(5) -0.011(4) 0.002(3) -0.021(4)
C62 0.038(4) 0.045(4) 0.085(6) -0.016(4) 0.002(4) -0.012(3)
C63 0.023(3) 0.088(6) 0.057(5) 0.017(4) -0.016(3) -0.008(4)
C64 0.059(5) 0.105(7) 0.041(4) -0.024(4) -0.005(4) -0.035(5)
C65 0.025(3) 0.027(3) 0.046(4) 0.006(3) -0.013(3) 0.004(3)
C66 0.031(3) 0.043(4) 0.061(5) 0.005(3) -0.016(3) 0.002(3)
C67 0.036(4) 0.031(4) 0.059(5) -0.002(3) -0.011(3) 0.005(3)
C68 0.033(3) 0.043(4) 0.054(4) 0.010(3) -0.013(3) 0.003(3)
C69 0.028(3) 0.041(4) 0.072(5) -0.005(4) -0.013(3) -0.006(3)
C70 0.127(8) 0.055(5) 0.048(5) -0.013(4) -0.023(5) 0.039(5)
C71 0.269(17) 0.069(7) 0.054(6) -0.013(5) -0.029(8) 0.077(9)
C72 0.154(10) 0.055(5) 0.040(5) -0.003(4) -0.015(5) 0.051(6)
C73 0.039(3) 0.025(3) 0.037(4) 0.007(3) -0.007(3) 0.006(3)
C74 0.089(7) 0.084(7) 0.059(6) 0.003(5) -0.007(5) -0.004(6)
C75 0.067(6) 0.124(9) 0.048(5) 0.002(5) -0.010(4) -0.021(6)
C76 0.152(11) 0.083(8) 0.063(6) 0.026(5) -0.034(7) 0.013(7)
C77 0.130(9) 0.068(6) 0.088(7) 0.040(5) -0.059(7) -0.040(6)
C78 0.051(5) 0.049(5) 0.086(6) 0.001(4) -0.030(4) -0.001(4)
C79 0.050(5) 0.052(5) 0.115(8) -0.010(5) -0.017(5) 0.019(4)
C80 0.091(7) 0.093(8) 0.122(9) -0.042(7) -0.026(7) 0.044(6)
C81 0.061(5) 0.044(4) 0.064(5) 0.002(4) -0.020(4) 0.002(4)
C82 0.044(4) 0.039(4) 0.058(5) -0.014(3) -0.021(4) 0.007(3)
C83 0.060(5) 0.056(5) 0.051(5) -0.019(4) -0.017(4) 0.016(4)
C84 0.051(5) 0.067(6) 0.095(7) -0.009(5) -0.008(5) 0.011(5)
C85 0.068(6) 0.061(6) 0.164(12) 0.020(7) -0.062(8) -0.017(5)
C86 0.136(10) 0.086(8) 0.116(10) 0.013(7) -0.092(9) -0.034(8)
C87 0.091(7) 0.064(6) 0.065(6) -0.006(4) -0.027(5) -0.007(5)
C88 0.056(5) 0.076(6) 0.087(7) -0.010(5) -0.025(5) 0.013(5)

loop_
_atom_type_symbol
_atom_type_description
_atom_type_scat_dispersion_real
_atom_type_scat_dispersion_imag
_atom_type_scat_source
C C 0.0033 0.0016 'International Tables Vol C Tables 4.2.6.8 and 6.1.1.4'
H H 0.0000 0.0000 'International Tables Vol C Tables 4.2.6.8 and 6.1.1.4'
La La -0.2871 2.4523 'International Tables Vol C Tables 4.2.6.8 and 6.1.1.4'
O O 0.0106 0.0060 'International Tables Vol C Tables 4.2.6.8 and 6.1.1.4'

loop_
_geom_angle_atom_site_label_1
_geom_angle_atom_site_label_2
_geom_angle_atom_site_label_3
_geom_angle
_geom_angle_site_symmetry_1
_geom_angle_site_symmetry_3
_geom_angle_publ_flag
O1 La1 O2 96.53(13) . . ?
O1 La1 O5 108.92(13) . . ?
O2 La1 O5 100.26(13) . . ?
O1 La1 O3 123.01(13) . . ?
O2 La1 O3 140.45(13) . . ?
O5 La1 O3 69.65(12) . . ?
O1 La1 O7 89.59(14) . . ?
O2 La1 O7 82.83(14) . . ?
O5 La1 O7 160.59(13) . . ?
O3 La1 O7 95.67(13) . . ?
O1 La1 La2 122.42(10) . . ?
O2 La1 La2 125.45(10) . . ?
O5 La1 La2 35.43(8) . . ?
O3 La1 La2 34.23(9) . . ?
O7 La1 La2 128.72(9) . . ?
O6 La2 O4 163.06(14) . . ?
O6 La2 O3 95.43(13) . . ?
O4 La2 O3 92.49(13) . . ?
O6 La2 O5 101.43(13) . . ?
O4 La2 O5 95.38(13) . . ?
O3 La2 O5 69.15(12) . . ?
O6 La2 O8 80.85(15) . . ?
O4 La2 O8 91.53(15) . . ?
O3 La2 O8 175.92(14) . . ?
O5 La2 O8 109.80(15) . . ?
O6 La2 O9 88.60(14) . . ?
O4 La2 O9 76.22(14) . . ?
O3 La2 O9 91.58(13) . . ?
O5 La2 O9 158.86(13) . . ?
O8 La2 O9 90.02(16) . . ?
O6 La2 C47 86.70(14) . . ?
O4 La2 C47 108.19(14) . . ?
O3 La2 C47 90.69(13) . . ?
O5 La2 C47 25.23(12) . . ?
O8 La2 C47 87.42(16) . . ?
O9 La2 C47 174.95(14) . . ?
O6 La2 La1 100.60(10) . . ?
O4 La2 La1 94.46(10) . . ?
O3 La2 La1 34.85(8) . . ?
O5 La2 La1 34.30(8) . . ?
O8 La2 La1 144.00(12) . . ?
O9 La2 La1 125.88(11) . . ?
C47 La2 La1 57.00(10) . . ?
C1 O1 La1 149.6(3) . . ?
C7 O2 La1 153.0(3) . . ?
C24 O3 La2 123.8(3) . . ?
C24 O3 La1 111.1(3) . . ?
La2 O3 La1 110.92(14) . . ?
C30 O4 La2 161.9(4) . . ?
C47 O5 La1 133.4(3) . . ?
C47 O5 La2 103.8(3) . . ?
La1 O5 La2 110.27(13) . . ?
C53 O6 La2 154.8(4) . . ?
C70 O7 C73 108.7(5) . . ?
C70 O7 La1 137.1(4) . . ?
C73 O7 La1 113.3(3) . . ?
C77 O8 C74 108.6(6) . . ?
C77 O8 La2 127.3(5) . . ?
C74 O8 La2 121.7(5) . . ?
C78 O9 C81 104.4(5) . . ?
C78 O9 La2 132.7(4) . . ?
C81 O9 La2 121.9(4) . . ?
O1 C1 C2 121.9(5) . . ?
O1 C1 C6 118.7(5) . . ?
C2 C1 C6 119.4(5) . . ?
C3 C2 C1 117.8(5) . . ?
C3 C2 C14 120.0(5) . . ?
C1 C2 C14 122.2(5) . . ?
C4 C3 C2 123.8(6) . . ?
C4 C3 H3 118.1 . . ?
C2 C3 H3 118.1 . . ?
C5 C4 C3 117.0(5) . . ?
C5 C4 C18 122.4(6) . . ?
C3 C4 C18 120.6(6) . . ?
C4 C5 C6 123.0(5) . . ?
C4 C5 H5 118.5 . . ?
C6 C5 H5 118.5 . . ?
C5 C6 C1 118.9(5) . . ?
C5 C6 C13 119.3(5) . . ?
C1 C6 C13 121.8(5) . . ?
O2 C7 C12 118.6(5) . . ?
O2 C7 C8 121.6(5) . . ?
C12 C7 C8 119.7(5) . . ?
C9 C8 C7 117.3(5) . . ?
C9 C8 C19 121.0(5) . . ?
C7 C8 C19 121.7(5) . . ?
C8 C9 C10 124.0(6) . . ?
C8 C9 H9 118.0 . . ?
C10 C9 H9 118.0 . . ?
C11 C10 C9 117.1(6) . . ?
C11 C10 C23 121.7(6) . . ?
C9 C10 C23 121.2(6) . . ?
C10 C11 C12 122.0(6) . . ?
C10 C11 H11 119.0 . . ?
C12 C11 H11 119.0 . . ?
C11 C12 C7 119.8(5) . . ?
C11 C12 C13 118.4(5) . . ?
C7 C12 C13 121.8(5) . . ?
C6 C13 C12 118.2(5) . . ?
C6 C13 H13A 107.8 . . ?
C12 C13 H13A 107.8 . . ?
C6 C13 H13B 107.8 . . ?
C12 C13 H13B 107.8 . . ?
H13A C13 H13B 107.1 . . ?
C16 C14 C2 109.7(5) . . ?
C16 C14 C15 107.6(5) . . ?
C2 C14 C15 112.4(5) . . ?
C16 C14 C17 110.1(5) . . ?
C2 C14 C17 110.7(5) . . ?
C15 C14 C17 106.2(5) . . ?
C14 C15 H15A 109.5 . . ?
C14 C15 H15B 109.5 . . ?
H15A C15 H15B 109.5 . . ?
C14 C15 H15C 109.5 . . ?
H15A C15 H15C 109.5 . . ?
H15B C15 H15C 109.5 . . ?
C14 C16 H16A 109.5 . . ?
C14 C16 H16B 109.5 . . ?
H16A C16 H16B 109.5 . . ?
C14 C16 H16C 109.5 . . ?
H16A C16 H16C 109.5 . . ?
H16B C16 H16C 109.5 . . ?
C14 C17 H17A 109.5 . . ?
C14 C17 H17B 109.5 . . ?
H17A C17 H17B 109.5 . . ?
C14 C17 H17C 109.5 . . ?
H17A C17 H17C 109.5 . . ?
H17B C17 H17C 109.5 . . ?
C4 C18 H18A 109.5 . . ?
C4 C18 H18B 109.5 . . ?
H18A C18 H18B 109.5 . . ?
C4 C18 H18C 109.5 . . ?
H18A C18 H18C 109.5 . . ?
H18B C18 H18C 109.5 . . ?
C8 C19 C22 110.6(5) . . ?
C8 C19 C20 112.2(5) . . ?
C22 C19 C20 107.6(5) . . ?
C8 C19 C21 110.2(5) . . ?
C22 C19 C21 109.6(5) . . ?
C20 C19 C21 106.4(5) . . ?
C19 C20 H20A 109.5 . . ?
C19 C20 H20B 109.5 . . ?
H20A C20 H20B 109.5 . . ?
C19 C20 H20C 109.5 . . ?
H20A C20 H20C 109.5 . . ?
H20B C20 H20C 109.5 . . ?
C19 C21 H21A 109.5 . . ?
C19 C21 H21B 109.5 . . ?
H21A C21 H21B 109.5 . . ?
C19 C21 H21C 109.5 . . ?
H21A C21 H21C 109.5 . . ?
H21B C21 H21C 109.5 . . ?
C19 C22 H22A 109.5 . . ?
C19 C22 H22B 109.5 . . ?
H22A C22 H22B 109.5 . . ?
C19 C22 H22C 109.5 . . ?
H22A C22 H22C 109.5 . . ?
H22B C22 H22C 109.5 . . ?
C10 C23 H23A 109.5 . . ?
C10 C23 H23B 109.5 . . ?
H23A C23 H23B 109.5 . . ?
C10 C23 H23C 109.5 . . ?
H23A C23 H23C 109.5 . . ?
H23B C23 H23C 109.5 . . ?
O3 C24 C29 118.6(5) . . ?
O3 C24 C25 121.1(5) . . ?
C29 C24 C25 120.4(5) . . ?
C26 C25 C24 117.0(5) . . ?
C26 C25 C37 120.2(5) . . ?
C24 C25 C37 122.8(5) . . ?
C25 C26 C27 123.7(6) . . ?
C25 C26 H26 118.2 . . ?
C27 C26 H26 118.2 . . ?
C26 C27 C28 117.6(6) . . ?
C26 C27 C41 121.4(6) . . ?
C28 C27 C41 121.0(6) . . ?
C29 C28 C27 121.1(6) . . ?
C29 C28 H28 119.5 . . ?
C27 C28 H28 119.5 . . ?
C28 C29 C24 119.8(5) . . ?
C28 C29 C36 118.2(5) . . ?
C24 C29 C36 122.0(5) . . ?
O4 C30 C35 117.9(5) . . ?
O4 C30 C31 123.2(5) . . ?
C35 C30 C31 118.9(5) . . ?
C32 C31 C30 118.0(6) . . ?
C32 C31 C42 119.7(5) . . ?
C30 C31 C42 122.3(5) . . ?
C33 C32 C31 123.4(6) . . ?
C33 C32 H32 118.3 . . ?
C31 C32 H32 118.3 . . ?
C34 C33 C32 117.3(6) . . ?
C34 C33 C46 121.7(6) . . ?
C32 C33 C46 121.0(6) . . ?
C33 C34 C35 122.3(6) . . ?
C33 C34 H34 118.9 . . ?
C35 C34 H34 118.9 . . ?
C34 C35 C30 120.2(5) . . ?
C34 C35 C36 120.7(6) . . ?
C30 C35 C36 119.2(5) . . ?
C35 C36 C29 116.0(5) . . ?
C35 C36 H36A 108.3 . . ?
C29 C36 H36A 108.3 . . ?
C35 C36 H36B 108.3 . . ?
C29 C36 H36B 108.3 . . ?
H36A C36 H36B 107.4 . . ?
C39 C37 C40 109.7(6) . . ?
C39 C37 C38 108.4(6) . . ?
C40 C37 C38 105.4(5) . . ?
C39 C37 C25 110.5(5) . . ?
C40 C37 C25 111.0(5) . . ?
C38 C37 C25 111.7(5) . . ?
C37 C38 H38A 109.5 . . ?
C37 C38 H38B 109.5 . . ?
H38A C38 H38B 109.5 . . ?
C37 C38 H38C 109.5 . . ?
H38A C38 H38C 109.5 . . ?
H38B C38 H38C 109.5 . . ?
C37 C39 H39A 109.5 . . ?
C37 C39 H39B 109.5 . . ?
H39A C39 H39B 109.5 . . ?
C37 C39 H39C 109.5 . . ?
H39A C39 H39C 109.5 . . ?
H39B C39 H39C 109.5 . . ?
C37 C40 H40A 109.5 . . ?
C37 C40 H40B 109.5 . . ?
H40A C40 H40B 109.5 . . ?
C37 C40 H40C 109.5 . . ?
H40A C40 H40C 109.5 . . ?
H40B C40 H40C 109.5 . . ?
C27 C41 H41A 109.5 . . ?
C27 C41 H41B 109.5 . . ?
H41A C41 H41B 109.5 . . ?
C27 C41 H41C 109.5 . . ?
H41A C41 H41C 109.5 . . ?
H41B C41 H41C 109.5 . . ?
C44 C42 C31 110.3(6) . . ?
C44 C42 C43 107.2(6) . . ?
C31 C42 C43 113.5(6) . . ?
C44 C42 C45 109.9(6) . . ?
C31 C42 C45 109.4(6) . . ?
C43 C42 C45 106.4(6) . . ?
C42 C43 H43A 109.5 . . ?
C42 C43 H43B 109.5 . . ?
H43A C43 H43B 109.5 . . ?
C42 C43 H43C 109.5 . . ?
H43A C43 H43C 109.5 . . ?
H43B C43 H43C 109.5 . . ?
C42 C44 H44A 109.5 . . ?
C42 C44 H44B 109.5 . . ?
H44A C44 H44B 109.5 . . ?
C42 C44 H44C 109.5 . . ?
H44A C44 H44C 109.5 . . ?
H44B C44 H44C 109.5 . . ?
C42 C45 H45A 109.5 . . ?
C42 C45 H45B 109.5 . . ?
H45A C45 H45B 109.5 . . ?
C42 C45 H45C 109.5 . . ?
H45A C45 H45C 109.5 . . ?
H45B C45 H45C 109.5 . . ?
C33 C46 H46A 109.5 . . ?
C33 C46 H46B 109.5 . . ?
H46A C46 H46B 109.5 . . ?
C33 C46 H46C 109.5 . . ?
H46A C46 H46C 109.5 . . ?
H46B C46 H46C 109.5 . . ?
O5 C47 C52 117.5(5) . . ?
O5 C47 C48 122.7(5) . . ?
C52 C47 C48 119.7(5) . . ?
O5 C47 La2 51.0(2) . . ?
C52 C47 La2 94.6(3) . . ?
C48 C47 La2 122.0(4) . . ?
C49 C48 C47 117.6(5) . . ?
C49 C48 C60 120.5(5) . . ?
C47 C48 C60 121.9(5) . . ?
C48 C49 C50 123.7(6) . . ?
C48 C49 H49 118.2 . . ?
C50 C49 H49 118.2 . . ?
C51 C50 C49 117.6(6) . . ?
C51 C50 C64 121.5(6) . . ?
C49 C50 C64 120.8(6) . . ?
C50 C51 C52 121.7(6) . . ?
C50 C51 H51 119.1 . . ?
C52 C51 H51 119.1 . . ?
C51 C52 C47 119.6(5) . . ?
C51 C52 C59 118.7(5) . . ?
C47 C52 C59 121.6(5) . . ?
O6 C53 C58 118.7(5) . . ?
O6 C53 C54 122.6(5) . . ?
C58 C53 C54 118.7(5) . . ?
C55 C54 C53 117.4(5) . . ?
C55 C54 C65 120.3(5) . . ?
C53 C54 C65 122.3(5) . . ?
C56 C55 C54 123.8(5) . . ?
C56 C55 H55 118.1 . . ?
C54 C55 H55 118.1 . . ?
C55 C56 C57 117.4(5) . . ?
C55 C56 C69 121.1(6) . . ?
C57 C56 C69 121.5(6) . . ?
C58 C57 C56 121.2(6) . . ?
C58 C57 H57 119.4 . . ?
C56 C57 H57 119.4 . . ?
C57 C58 C53 121.4(5) . . ?
C57 C58 C59 120.0(5) . . ?
C53 C58 C59 118.5(5) . . ?
C58 C59 C52 114.4(5) . . ?
C58 C59 H59A 108.7 . . ?
C52 C59 H59A 108.7 . . ?
C58 C59 H59B 108.7 . . ?
C52 C59 H59B 108.7 . . ?
H59A C59 H59B 107.6 . . ?
C63 C60 C61 107.8(6) . . ?
C63 C60 C62 110.8(6) . . ?
C61 C60 C62 106.9(6) . . ?
C63 C60 C48 109.4(5) . . ?
C61 C60 C48 111.9(5) . . ?
C62 C60 C48 109.9(5) . . ?
C60 C61 H61A 109.5 . . ?
C60 C61 H61B 109.5 . . ?
H61A C61 H61B 109.5 . . ?
C60 C61 H61C 109.5 . . ?
H61A C61 H61C 109.5 . . ?
H61B C61 H61C 109.5 . . ?
C60 C62 H62A 109.5 . . ?
C60 C62 H62B 109.5 . . ?
H62A C62 H62B 109.5 . . ?
C60 C62 H62C 109.5 . . ?
H62A C62 H62C 109.5 . . ?
H62B C62 H62C 109.5 . . ?
C60 C63 H63A 109.5 . . ?
C60 C63 H63B 109.5 . . ?
H63A C63 H63B 109.5 . . ?
C60 C63 H63C 109.5 . . ?
H63A C63 H63C 109.5 . . ?
H63B C63 H63C 109.5 . . ?
C50 C64 H64A 109.5 . . ?
C50 C64 H64B 109.5 . . ?
H64A C64 H64B 109.5 . . ?
C50 C64 H64C 109.5 . . ?
H64A C64 H64C 109.5 . . ?
H64B C64 H64C 109.5 . . ?
C67 C65 C54 109.7(5) . . ?
C67 C65 C66 107.3(5) . . ?
C54 C65 C66 113.3(5) . . ?
C67 C65 C68 110.4(5) . . ?
C54 C65 C68 109.2(5) . . ?
C66 C65 C68 106.8(5) . . ?
C65 C66 H66A 109.5 . . ?
C65 C66 H66B 109.5 . . ?
H66A C66 H66B 109.5 . . ?
C65 C66 H66C 109.5 . . ?
H66A C66 H66C 109.5 . . ?
H66B C66 H66C 109.5 . . ?
C65 C67 H67A 109.5 . . ?
C65 C67 H67B 109.5 . . ?
H67A C67 H67B 109.5 . . ?
C65 C67 H67C 109.5 . . ?
H67A C67 H67C 109.5 . . ?
H67B C67 H67C 109.5 . . ?
C65 C68 H68A 109.5 . . ?
C65 C68 H68B 109.5 . . ?
H68A C68 H68B 109.5 . . ?
C65 C68 H68C 109.5 . . ?
H68A C68 H68C 109.5 . . ?
H68B C68 H68C 109.5 . . ?
C56 C69 H69A 109.5 . . ?
C56 C69 H69B 109.5 . . ?
H69A C69 H69B 109.5 . . ?
C56 C69 H69C 109.5 . . ?
H69A C69 H69C 109.5 . . ?
H69B C69 H69C 109.5 . . ?
O7 C70 C71 107.9(7) . . ?
O7 C70 H70A 110.1 . . ?
C71 C70 H70A 110.1 . . ?
O7 C70 H70B 110.1 . . ?
C71 C70 H70B 110.1 . . ?
H70A C70 H70B 108.4 . . ?
C70 C71 C72 105.9(7) . . ?
C70 C71 H71A 110.6 . . ?
C72 C71 H71A 110.6 . . ?
C70 C71 H71B 110.6 . . ?
C72 C71 H71B 110.6 . . ?
H71A C71 H71B 108.7 . . ?
C73 C72 C71 107.3(6) . . ?
C73 C72 H72A 110.2 . . ?
C71 C72 H72A 110.2 . . ?
C73 C72 H72B 110.2 . . ?
C71 C72 H72B 110.2 . . ?
H72A C72 H72B 108.5 . . ?
O7 C73 C72 106.7(5) . . ?
O7 C73 H73A 110.4 . . ?
C72 C73 H73A 110.4 . . ?
O7 C73 H73B 110.4 . . ?
C72 C73 H73B 110.4 . . ?
H73A C73 H73B 108.6 . . ?
O8 C74 C75 107.1(8) . . ?
O8 C74 H74A 110.3 . . ?
C75 C74 H74A 110.3 . . ?
O8 C74 H74B 110.3 . . ?
C75 C74 H74B 110.3 . . ?
H74A C74 H74B 108.6 . . ?
C76 C75 C74 104.3(8) . . ?
C76 C75 H75A 110.9 . . ?
C74 C75 H75A 110.9 . . ?
C76 C75 H75B 110.9 . . ?
C74 C75 H75B 110.9 . . ?
H75A C75 H75B 108.9 . . ?
C75 C76 C77 106.9(8) . . ?
C75 C76 H76A 110.3 . . ?
C77 C76 H76A 110.3 . . ?
C75 C76 H76B 110.3 . . ?
C77 C76 H76B 110.3 . . ?
H76A C76 H76B 108.6 . . ?
O8 C77 C76 105.8(8) . . ?
O8 C77 H77A 110.6 . . ?
C76 C77 H77A 110.6 . . ?
O8 C77 H77B 110.6 . . ?
C76 C77 H77B 110.6 . . ?
H77A C77 H77B 108.7 . . ?
O9 C78 C79 105.7(7) . . ?
O9 C78 H78A 110.6 . . ?
C79 C78 H78A 110.6 . . ?
O9 C78 H78B 110.6 . . ?
C79 C78 H78B 110.6 . . ?
H78A C78 H78B 108.7 . . ?
C78 C79 C80 101.7(7) . . ?
C78 C79 H79A 111.4 . . ?
C80 C79 H79A 111.4 . . ?
C78 C79 H79B 111.4 . . ?
C80 C79 H79B 111.4 . . ?
H79A C79 H79B 109.3 . . ?
C81 C80 C79 106.1(8) . . ?
C81 C80 H80A 110.5 . . ?
C79 C80 H80A 110.5 . . ?
C81 C80 H80B 110.5 . . ?
C79 C80 H80B 110.5 . . ?
H80A C80 H80B 108.7 . . ?
C80 C81 O9 107.6(7) . . ?
C80 C81 H81A 110.2 . . ?
O9 C81 H81A 110.2 . . ?
C80 C81 H81B 110.2 . . ?
O9 C81 H81B 110.2 . . ?
H81A C81 H81B 108.5 . . ?
C83 C82 C87 117.6(7) . . ?
C83 C82 C88 122.1(7) . . ?
C87 C82 C88 120.3(8) . . ?
C84 C83 C82 122.1(8) . . ?
C84 C83 H83 118.9 . . ?
C82 C83 H83 118.9 . . ?
C85 C84 C83 120.9(10) . . ?
C85 C84 H84 119.6 . . ?
C83 C84 H84 119.6 . . ?
C84 C85 C86 118.6(9) . . ?
C84 C85 H85 120.7 . . ?
C86 C85 H85 120.7 . . ?
C85 C86 C87 121.6(9) . . ?
C85 C86 H86 119.2 . . ?
C87 C86 H86 119.2 . . ?
C82 C87 C86 119.2(9) . . ?
C82 C87 H87 120.4 . . ?
C86 C87 H87 120.4 . . ?
C82 C88 H88A 109.5 . . ?
C82 C88 H88B 109.5 . . ?
H88A C88 H88B 109.5 . . ?
C82 C88 H88C 109.5 . . ?
H88A C88 H88C 109.5 . . ?
H88B C88 H88C 109.5 . . ?
C94A C89A C90A 125.3(18) . . ?
C94A C89A C95A 114.9(18) . . ?
C90A C89A C95A 119.7(19) . . ?
C94B C89B C90B 125(2) . . ?
C94B C89B C95B 123(2) . . ?
C90B C89B C95B 112(2) . . ?
C89A C90A C91A 114.4(17) . . ?
C91B C90B C89B 115(3) . . ?
C90A C91A C92A 123.8(16) . . ?
C90B C91B C92B 114(3) . . ?
C93A C92A C91A 117.3(18) . . ?
C93B C92B C91B 137(3) . . ?
C94A C93A C92A 121.4(17) . . ?
C94B C93B C92B 104(3) . . ?
C89A C94A C93A 117.7(17) . . ?
C93B C94B C89B 125(2) . . ?

loop_
_geom_bond_atom_site_label_1
_geom_bond_atom_site_label_2
_geom_bond_distance
_geom_bond_site_symmetry_2
_geom_bond_publ_flag
La1 O1 2.199(4) . ?
La1 O2 2.211(4) . ?
La1 O5 2.431(4) . ?
La1 O3 2.475(4) . ?
La1 O7 2.564(4) . ?
La1 La2 4.0458(5) . ?
La2 O6 2.283(4) . ?
La2 O4 2.289(4) . ?
La2 O3 2.436(4) . ?
La2 O5 2.500(4) . ?
La2 O8 2.571(5) . ?
La2 O9 2.616(5) . ?
La2 C47 3.125(5) . ?
O1 C1 1.342(6) . ?
O2 C7 1.349(6) . ?
O3 C24 1.367(6) . ?
O4 C30 1.346(7) . ?
O5 C47 1.371(6) . ?
O6 C53 1.348(7) . ?
O7 C70 1.427(8) . ?
O7 C73 1.468(7) . ?
O8 C77 1.448(9) . ?
O8 C74 1.459(10) . ?
O9 C78 1.449(8) . ?
O9 C81 1.479(8) . ?
C1 C2 1.410(7) . ?
C1 C6 1.422(7) . ?
C2 C3 1.396(8) . ?
C2 C14 1.540(8) . ?
C3 C4 1.379(8) . ?
C3 H3 0.9500 . ?
C4 C5 1.379(8) . ?
C4 C18 1.511(8) . ?
C5 C6 1.385(8) . ?
C5 H5 0.9500 . ?
C6 C13 1.522(7) . ?
C7 C12 1.405(8) . ?
C7 C8 1.421(8) . ?
C8 C9 1.388(8) . ?
C8 C19 1.525(8) . ?
C9 C10 1.393(9) . ?
C9 H9 0.9500 . ?
C10 C11 1.383(8) . ?
C10 C23 1.506(9) . ?
C11 C12 1.389(8) . ?
C11 H11 0.9500 . ?
C12 C13 1.534(7) . ?
C13 H13A 0.9900 . ?
C13 H13B 0.9900 . ?
C14 C16 1.522(9) . ?
C14 C15 1.541(8) . ?
C14 C17 1.548(9) . ?
C15 H15A 0.9800 . ?
C15 H15B 0.9800 . ?
C15 H15C 0.9800 . ?
C16 H16A 0.9800 . ?
C16 H16B 0.9800 . ?
C16 H16C 0.9800 . ?
C17 H17A 0.9800 . ?
C17 H17B 0.9800 . ?
C17 H17C 0.9800 . ?
C18 H18A 0.9800 . ?
C18 H18B 0.9800 . ?
C18 H18C 0.9800 . ?
C19 C22 1.530(9) . ?
C19 C20 1.534(8) . ?
C19 C21 1.546(9) . ?
C20 H20A 0.9800 . ?
C20 H20B 0.9800 . ?
C20 H20C 0.9800 . ?
C21 H21A 0.9800 . ?
C21 H21B 0.9800 . ?
C21 H21C 0.9800 . ?
C22 H22A 0.9800 . ?
C22 H22B 0.9800 . ?
C22 H22C 0.9800 . ?
C23 H23A 0.9800 . ?
C23 H23B 0.9800 . ?
C23 H23C 0.9800 . ?
C24 C29 1.406(8) . ?
C24 C25 1.416(8) . ?
C25 C26 1.388(8) . ?
C25 C37 1.539(8) . ?
C26 C27 1.394(9) . ?
C26 H26 0.9500 . ?
C27 C28 1.401(9) . ?
C27 C41 1.514(9) . ?
C28 C29 1.385(8) . ?
C28 H28 0.9500 . ?
C29 C36 1.529(8) . ?
C30 C35 1.407(8) . ?
C30 C31 1.418(8) . ?
C31 C32 1.398(9) . ?
C31 C42 1.532(9) . ?
C32 C33 1.392(9) . ?
C32 H32 0.9500 . ?
C33 C34 1.375(8) . ?
C33 C46 1.511(9) . ?
C34 C35 1.389(8) . ?
C34 H34 0.9500 . ?
C35 C36 1.509(8) . ?
C36 H36A 0.9900 . ?
C36 H36B 0.9900 . ?
C37 C39 1.517(9) . ?
C37 C40 1.535(8) . ?
C37 C38 1.539(9) . ?
C38 H38A 0.9800 . ?
C38 H38B 0.9800 . ?
C38 H38C 0.9800 . ?
C39 H39A 0.9800 . ?
C39 H39B 0.9800 . ?
C39 H39C 0.9800 . ?
C40 H40A 0.9800 . ?
C40 H40B 0.9800 . ?
C40 H40C 0.9800 . ?
C41 H41A 0.9800 . ?
C41 H41B 0.9800 . ?
C41 H41C 0.9800 . ?
C42 C44 1.517(10) . ?
C42 C43 1.536(8) . ?
C42 C45 1.543(9) . ?
C43 H43A 0.9800 . ?
C43 H43B 0.9800 . ?
C43 H43C 0.9800 . ?
C44 H44A 0.9800 . ?
C44 H44B 0.9800 . ?
C44 H44C 0.9800 . ?
C45 H45A 0.9800 . ?
C45 H45B 0.9800 . ?
C45 H45C 0.9800 . ?
C46 H46A 0.9800 . ?
C46 H46B 0.9800 . ?
C46 H46C 0.9800 . ?
C47 C52 1.407(8) . ?
C47 C48 1.421(8) . ?
C48 C49 1.378(8) . ?
C48 C60 1.548(8) . ?
C49 C50 1.390(8) . ?
C49 H49 0.9500 . ?
C50 C51 1.382(9) . ?
C50 C64 1.510(9) . ?
C51 C52 1.386(8) . ?
C51 H51 0.9500 . ?
C52 C59 1.525(8) . ?
C53 C58 1.403(8) . ?
C53 C54 1.419(8) . ?
C54 C55 1.416(8) . ?
C54 C65 1.534(8) . ?
C55 C56 1.379(8) . ?
C55 H55 0.9500 . ?
C56 C57 1.392(8) . ?
C56 C69 1.512(8) . ?
C57 C58 1.385(8) . ?
C57 H57 0.9500 . ?
C58 C59 1.507(7) . ?
C59 H59A 0.9900 . ?
C59 H59B 0.9900 . ?
C60 C63 1.522(9) . ?
C60 C61 1.523(8) . ?
C60 C62 1.527(9) . ?
C61 H61A 0.9800 . ?
C61 H61B 0.9800 . ?
C61 H61C 0.9800 . ?
C62 H62A 0.9800 . ?
C62 H62B 0.9800 . ?
C62 H62C 0.9800 . ?
C63 H63A 0.9800 . ?
C63 H63B 0.9800 . ?
C63 H63C 0.9800 . ?
C64 H64A 0.9800 . ?
C64 H64B 0.9800 . ?
C64 H64C 0.9800 . ?
C65 C67 1.524(9) . ?
C65 C66 1.536(8) . ?
C65 C68 1.536(8) . ?
C66 H66A 0.9800 . ?
C66 H66B 0.9800 . ?
C66 H66C 0.9800 . ?
C67 H67A 0.9800 . ?
C67 H67B 0.9800 . ?
C67 H67C 0.9800 . ?
C68 H68A 0.9800 . ?
C68 H68B 0.9800 . ?
C68 H68C 0.9800 . ?
C69 H69A 0.9800 . ?
C69 H69B 0.9800 . ?
C69 H69C 0.9800 . ?
C70 C71 1.469(10) . ?
C70 H70A 0.9900 . ?
C70 H70B 0.9900 . ?
C71 C72 1.489(11) . ?
C71 H71A 0.9900 . ?
C71 H71B 0.9900 . ?
C72 C73 1.475(9) . ?
C72 H72A 0.9900 . ?
C72 H72B 0.9900 . ?
C73 H73A 0.9900 . ?
C73 H73B 0.9900 . ?
C74 C75 1.488(12) . ?
C74 H74A 0.9900 . ?
C74 H74B 0.9900 . ?
C75 C76 1.464(13) . ?
C75 H75A 0.9900 . ?
C75 H75B 0.9900 . ?
C76 C77 1.477(11) . ?
C76 H76A 0.9900 . ?
C76 H76B 0.9900 . ?
C77 H77A 0.9900 . ?
C77 H77B 0.9900 . ?
C78 C79 1.484(11) . ?
C78 H78A 0.9900 . ?
C78 H78B 0.9900 . ?
C79 C80 1.525(13) . ?
C79 H79A 0.9900 . ?
C79 H79B 0.9900 . ?
C80 C81 1.467(11) . ?
C80 H80A 0.9900 . ?
C80 H80B 0.9900 . ?
C81 H81A 0.9900 . ?
C81 H81B 0.9900 . ?
C82 C83 1.374(10) . ?
C82 C87 1.382(10) . ?
C82 C88 1.495(10) . ?
C83 C84 1.350(11) . ?
C83 H83 0.9500 . ?
C84 C85 1.349(13) . ?
C84 H84 0.9500 . ?
C85 C86 1.363(15) . ?
C85 H85 0.9500 . ?
C86 C87 1.387(14) . ?
C86 H86 0.9500 . ?
C87 H87 0.9500 . ?
C88 H88A 0.9800 . ?
C88 H88B 0.9800 . ?
C88 H88C 0.9800 . ?
C89A C94A 1.393(17) . ?
C89A C90A 1.397(17) . ?
C89A C95A 1.528(17) . ?
C89B C94B 1.398(18) . ?
C89B C90B 1.399(18) . ?
C89B C95B 1.504(18) . ?
C90A C91A 1.416(18) . ?
C90B C91B 1.389(18) . ?
C91A C92A 1.418(16) . ?
C91B C92B 1.400(19) . ?
C92A C93A 1.409(17) . ?
C92B C93B 1.392(19) . ?
C93A C94A 1.401(17) . ?
C93B C94B 1.392(18) . ?
